data_2209430
loop_
_publ_author_name
'Boyd, Peter D. W.'
'Hosseini, Ali'

_publ_section_title
;
 [4-(Ferrocene-1-carboxamido)pyridine](tetraphenylporphyrinato)zinc(II)
 toluene sesquisolvate
;
_journal_coeditor_code BV2018
_journal_issue 7
_journal_name_full 'Acta Crystallographica Section E'
_journal_page_first m1542
_journal_page_last m1544
_journal_paper_doi 10.1107/S1600536806021490
_journal_volume 62
_journal_year 2006
_chemical_formula_iupac '[Fe Zn (C5 H5 ) (C44 H28 N4) (C10 H9 N2 O)], 1.5C7 H8'
_chemical_formula_moiety 'C60 H42 Fe N6 O Zn, 1.5C7 H8'
_chemical_formula_sum 'C70.5 H54 Fe N6 O Zn'
_chemical_formula_weight 1121.98
_chemical_name_systematic
;[4-(Ferrocene-1-carboxamido)pyridine](tetraphenylporphyrinato)zinc(II)
 toluene
1.5-solvate
;
_space_group_crystal_system triclinic
_space_group_IT_number 2
_space_group_name_Hall '-P 1'
_space_group_name_H-M_alt 'P -1'
_atom_sites_solution_hydrogens geom
_atom_sites_solution_primary direct
_atom_sites_solution_secondary difmap
_audit_creation_method SHELXL-97
_cell_angle_alpha 82.0200(10)
_cell_angle_beta 89.8650(10)
_cell_angle_gamma 73.0300(10)
_cell_formula_units_Z 2
_cell_length_a 11.03370(10)
_cell_length_b 11.26710(10)
_cell_length_c 22.84060(10)
_cell_measurement_reflns_used 8192
_cell_measurement_temperature 87(2)
_cell_measurement_theta_max 26.6
_cell_measurement_theta_min 0.9
_cell_volume 2687.37(4)
_computing_cell_refinement 'SAINT (Siemens, 1995)'
_computing_data_collection 'SMART (Siemens, 1995)'
_computing_data_reduction 'SAINT (Siemens, 1995)'
_computing_molecular_graphics 'MERCURY (Version 1.4.1; Bruno <i>et al.</i>,  2002)'
_computing_publication_material 'WinGX (Farrugia, 1999)'
_computing_structure_refinement 'SHELXL97 (Sheldrick, 1997)'
_computing_structure_solution 'SIR92 (Altomare <i>et al.</i>,  1993)'
_diffrn_ambient_temperature 87(2)
_diffrn_measured_fraction_theta_full 0.986
_diffrn_measured_fraction_theta_max 0.986
_diffrn_measurement_device_type 'Siemens SMART CCD'
_diffrn_measurement_method \w
_diffrn_radiation_monochromator graphite
_diffrn_radiation_source 'fine-focus sealed tube'
_diffrn_radiation_type MoK\a
_diffrn_radiation_wavelength 0.71073
_diffrn_reflns_av_R_equivalents 0.0701
_diffrn_reflns_av_sigmaI/netI 0.0900
_diffrn_reflns_limit_h_max 13
_diffrn_reflns_limit_h_min -13
_diffrn_reflns_limit_k_max 14
_diffrn_reflns_limit_k_min -14
_diffrn_reflns_limit_l_max 28
_diffrn_reflns_limit_l_min -28
_diffrn_reflns_number 26262
_diffrn_reflns_theta_full 26.60
_diffrn_reflns_theta_max 26.60
_diffrn_reflns_theta_min 0.90
_diffrn_standards_decay_% 2
_diffrn_standards_number 0
_exptl_absorpt_coefficient_mu 0.770
_exptl_absorpt_correction_T_max 0.926
_exptl_absorpt_correction_T_min 0.823
_exptl_absorpt_correction_type multi-scan
_exptl_absorpt_process_details '(SADABS; Sheldrick, 1996)'
_exptl_crystal_colour brown
_exptl_crystal_density_diffrn 1.387
_exptl_crystal_density_method 'not measured'
_exptl_crystal_description lozenge
_exptl_crystal_F_000 1165
_exptl_crystal_size_max 0.28
_exptl_crystal_size_mid 0.18
_exptl_crystal_size_min 0.1
_refine_diff_density_max 0.959
_refine_diff_density_min -0.887
_refine_ls_extinction_method none
_refine_ls_goodness_of_fit_ref 1.018
_refine_ls_hydrogen_treatment mixed
_refine_ls_matrix_type full
_refine_ls_number_parameters 724
_refine_ls_number_reflns 11093
_refine_ls_number_restraints 0
_refine_ls_restrained_S_all 1.018
_refine_ls_R_factor_all 0.0908
_refine_ls_R_factor_gt 0.0602
_refine_ls_shift/su_max 0.000
_refine_ls_shift/su_mean 0.000
_refine_ls_structure_factor_coef Fsqd
_refine_ls_weighting_details 'calc w=1/[\s^2^(Fo^2^)+(0.0708P)^2^+1.5528P] where P=(Fo^2^+2Fc^2^)/3'
_refine_ls_weighting_scheme calc
_refine_ls_wR_factor_gt 0.1357
_refine_ls_wR_factor_ref 0.1520
_reflns_number_gt 8122
_reflns_number_total 11093
_reflns_threshold_expression I>2\s(I)
_cod_data_source_file bv2018.cif
_cod_data_source_block I
_cod_depositor_comments
;
 Updating space group information.

 Antanas Vaitkus,
 2018-05-07

The following automatic conversions were performed:
'_symmetry_cell_setting' value 'Triclinic' changed to 'triclinic'
according to '/home/saulius/struct/CIF-dictionaries/cif_core.dic'
dictionary named 'cif_core.dic' version 2.4.1 from
2010-06-29.

'_geom_bond_publ_flag' value 'Y' changed to 'y' according to
'/home/saulius/struct/CIF-dictionaries/cif_core.dic' dictionary named
'cif_core.dic' version 2.4.1 from 2010-06-29 (5
times).

'_geom_angle_publ_flag' value 'Y' changed to 'y' according to
'/home/saulius/struct/CIF-dictionaries/cif_core.dic' dictionary named
'cif_core.dic' version 2.4.1 from 2010-06-29 (4 times).

Automatic conversion script
Id: cif_fix_enum 1527 2010-12-29 10:47:43Z saulius 

The following automatic conversions were performed:

'_symmetry_cell_setting' value 'Triclinic' changed to 'triclinic'
according to /home/saulius/struct/CIF-dictionaries/cif_core.dic
dictionary named 'cif_core.dic' version 2.4.1 from
2010-06-29.

'_geom_bond_publ_flag' value 'Y' changed to 'y'
according to /home/saulius/struct/CIF-dictionaries/cif_core.dic
dictionary named 'cif_core.dic' version 2.4.1 from 2010-06-29 (5
times).

'_geom_angle_publ_flag' value 'Y' changed to 'y' according
to /home/saulius/struct/CIF-dictionaries/cif_core.dic dictionary
named 'cif_core.dic' version 2.4.1 from 2010-06-29 (4 times).

Automatic conversion script
Id: cif_fix_values 1715 2011-07-08 13:25:40Z adriana 
;
_cod_original_cell_volume 2687.45(4)
_cod_original_formula_sum 'C70.5 H54 Fe1 N6 O1 Zn1'
_cod_database_code 2209430
_cod_database_fobs_code 2209430

loop_
_space_group_symop_id
_space_group_symop_operation_xyz
1 x,y,z
2 -x,-y,-z

loop_
_atom_site_type_symbol
_atom_site_label
_atom_site_fract_x
_atom_site_fract_y
_atom_site_fract_z
_atom_site_U_iso_or_equiv
_atom_site_adp_type
_atom_site_calc_flag
_atom_site_refinement_flags
_atom_site_occupancy
Zn Zn1 0.23471(4) 0.36729(4) 0.283648(16) 0.01503(11) Uani d . 1
Fe Fe1 0.32687(6) 0.89344(5) -0.08047(2) 0.02838(15) Uani d . 1
O O1 0.5193(3) 0.6678(3) 0.04540(11) 0.0305(6) Uani d . 1
N N1 0.3656(3) 0.3975(3) 0.33973(12) 0.0162(6) Uani d . 1
N N2 0.3480(3) 0.1852(3) 0.28651(12) 0.0153(6) Uani d . 1
N N3 0.0855(3) 0.3110(3) 0.25381(12) 0.0157(6) Uani d . 1
N N4 0.1030(3) 0.5217(3) 0.30837(12) 0.0170(6) Uani d . 1
N N5 0.2831(3) 0.4346(3) 0.19768(12) 0.0174(6) Uani d . 1
N N6 0.3588(3) 0.5876(3) 0.02896(13) 0.0208(7) Uani d . 1
C C1 -0.0235(3) 0.5652(3) 0.29132(14) 0.0179(7) Uani d . 1
C C2 -0.0803(3) 0.6817(3) 0.31212(15) 0.0203(7) Uani d . 1
H H2 -0.1645 0.7302 0.3061 0.024 Uiso calc R 1
C C3 0.0114(3) 0.7082(3) 0.34218(15) 0.0210(7) Uani d . 1
H H3 0.0025 0.7784 0.3609 0.025 Uiso calc R 1
C C4 0.1255(3) 0.6073(3) 0.33974(15) 0.0178(7) Uani d . 1
C C5 0.2403(3) 0.5980(3) 0.36844(14) 0.0170(7) Uani d . 1
C C6 0.3492(3) 0.4956(3) 0.37032(14) 0.0155(7) Uani d . 1
C C7 0.4612(3) 0.4797(3) 0.40650(14) 0.0182(7) Uani d . 1
H H7 0.4734 0.5338 0.4316 0.022 Uiso calc R 1
C C8 0.5447(3) 0.3710(3) 0.39671(14) 0.0184(7) Uani d . 1
H H8 0.6260 0.3360 0.4138 0.022 Uiso calc R 1
C C9 0.4847(3) 0.3190(3) 0.35498(14) 0.0170(7) Uani d . 1
C C10 0.5367(3) 0.2017(3) 0.33733(14) 0.0166(7) Uani d . 1
C C11 0.4720(3) 0.1399(3) 0.30598(14) 0.0166(7) Uani d . 1
C C12 0.5257(3) 0.0173(3) 0.28966(14) 0.0175(7) Uani d . 1
H H12 0.6089 -0.0333 0.2973 0.021 Uiso calc R 1
C C13 0.4334(3) -0.0106(3) 0.26121(14) 0.0182(7) Uani d . 1
H H13 0.4403 -0.0848 0.2462 0.022 Uiso calc R 1
C C14 0.3220(3) 0.0952(3) 0.25833(14) 0.0170(7) Uani d . 1
C C15 0.2052(3) 0.1027(3) 0.23164(14) 0.0168(7) Uani d . 1
C C16 0.0967(3) 0.2050(3) 0.22967(14) 0.0170(7) Uani d . 1
C C17 -0.0229(3) 0.2147(3) 0.20061(14) 0.0182(7) Uani d . 1
H H17 -0.0404 0.1554 0.1802 0.022 Uiso calc R 1
C C18 -0.1040(3) 0.3255(3) 0.20865(14) 0.0184(7) Uani d . 1
H H18 -0.1883 0.3569 0.1952 0.022 Uiso calc R 1
C C19 -0.0360(3) 0.3865(3) 0.24199(14) 0.0161(7) Uani d . 1
C C20 -0.0878(3) 0.5035(3) 0.25982(14) 0.0170(7) Uani d . 1
C C21 -0.2253(3) 0.5657(3) 0.24667(14) 0.0162(7) Uani d . 1
C C22 -0.2700(3) 0.6356(3) 0.19220(15) 0.0220(8) Uani d . 1
H H22 -0.2132 0.6431 0.1628 0.026 Uiso calc R 1
C C23 -0.3972(4) 0.6938(4) 0.18101(17) 0.0261(8) Uani d . 1
H H23 -0.4261 0.7402 0.1442 0.031 Uiso calc R 1
C C24 -0.4823(3) 0.6837(3) 0.22448(16) 0.0229(8) Uani d . 1
H H24 -0.5685 0.7231 0.2170 0.027 Uiso calc R 1
C C25 -0.4392(3) 0.6153(3) 0.27880(16) 0.0217(8) Uani d . 1
H H25 -0.4961 0.6090 0.3083 0.026 Uiso calc R 1
C C26 -0.3116(3) 0.5561(3) 0.28960(15) 0.0201(7) Uani d . 1
H H26 -0.2831 0.5088 0.3263 0.024 Uiso calc R 1
C C27 0.2464(3) 0.7032(3) 0.39981(14) 0.0169(7) Uani d . 1
C C28 0.2873(3) 0.8007(3) 0.37103(15) 0.0198(7) Uani d . 1
H H28 0.3121 0.7989 0.3321 0.024 Uiso calc R 1
C C29 0.2918(3) 0.8994(3) 0.39896(16) 0.0225(8) Uani d . 1
H H29 0.3204 0.9632 0.3791 0.027 Uiso calc R 1
C C30 0.2541(3) 0.9045(3) 0.45616(15) 0.0201(7) Uani d . 1
H H30 0.2570 0.9717 0.4750 0.024 Uiso calc R 1
C C31 0.2120(3) 0.8094(3) 0.48549(15) 0.0212(8) Uani d . 1
H H31 0.1861 0.8125 0.5242 0.025 Uiso calc R 1
C C32 0.2083(3) 0.7098(3) 0.45750(15) 0.0213(7) Uani d . 1
H H32 0.1798 0.6460 0.4775 0.026 Uiso calc R 1
C C33 0.6727(3) 0.1371(3) 0.35474(14) 0.0171(7) Uani d . 1
C C34 0.7651(3) 0.1898(3) 0.33243(15) 0.0188(7) Uani d . 1
H H34 0.7416 0.2645 0.3063 0.023 Uiso calc R 1
C C35 0.8910(3) 0.1333(3) 0.34824(15) 0.0203(7) Uani d . 1
H H35 0.9522 0.1692 0.3326 0.024 Uiso calc R 1
C C36 0.9267(3) 0.0231(4) 0.38743(15) 0.0227(8) Uani d . 1
H H36 1.0116 -0.0147 0.3988 0.027 Uiso calc R 1
C C37 0.8354(3) -0.0307(3) 0.40969(15) 0.0215(8) Uani d . 1
H H37 0.8591 -0.1056 0.4357 0.026 Uiso calc R 1
C C38 0.7094(3) 0.0263(3) 0.39348(14) 0.0186(7) Uani d . 1
H H38 0.6485 -0.0102 0.4088 0.022 Uiso calc R 1
C C39 0.1947(3) -0.0058(3) 0.20437(14) 0.0183(7) Uani d . 1
C C40 0.2591(3) -0.0389(3) 0.15392(15) 0.0206(7) Uani d . 1
H H40 0.3104 0.0077 0.1368 0.025 Uiso calc R 1
C C41 0.2478(4) -0.1394(3) 0.12915(16) 0.0244(8) Uani d . 1
H H41 0.2923 -0.1612 0.0957 0.029 Uiso calc R 1
C C42 0.1704(4) -0.2088(3) 0.15367(16) 0.0246(8) Uani d . 1
H H42 0.1619 -0.2761 0.1364 0.030 Uiso calc R 1
C C43 0.1062(3) -0.1777(3) 0.20362(16) 0.0244(8) Uani d . 1
H H43 0.0545 -0.2243 0.2203 0.029 Uiso calc R 1
C C44 0.1184(3) -0.0774(3) 0.22897(15) 0.0210(7) Uani d . 1
H H44 0.0752 -0.0573 0.2629 0.025 Uiso calc R 1
C C45 0.2084(3) 0.4469(3) 0.14972(15) 0.0209(7) Uani d . 1
H H45 0.1350 0.4224 0.1546 0.025 Uiso calc R 1
C C46 0.2339(3) 0.4935(4) 0.09402(15) 0.0229(8) Uani d . 1
H H46 0.1799 0.4981 0.0620 0.028 Uiso calc R 1
C C47 0.3412(3) 0.5339(3) 0.08561(14) 0.0179(7) Uani d . 1
C C48 0.4212(3) 0.5185(3) 0.13444(15) 0.0194(7) Uani d . 1
H H48 0.4958 0.5411 0.1307 0.023 Uiso calc R 1
C C49 0.3888(3) 0.4697(3) 0.18814(15) 0.0191(7) Uani d . 1
H H49 0.4436 0.4600 0.2205 0.023 Uiso calc R 1
C C50 0.4409(3) 0.6565(3) 0.01160(15) 0.0219(8) Uani d . 1
C C51 0.4256(3) 0.7131(3) -0.05071(15) 0.0219(8) Uani d . 1
C C52 0.3320(4) 0.7194(4) -0.09485(15) 0.0242(8) Uani d . 1
H H52 0.2650 0.6850 -0.0897 0.029 Uiso calc R 1
C C53 0.3581(4) 0.7862(4) -0.14744(16) 0.0290(9) Uani d . 1
H H53 0.3119 0.8032 -0.1832 0.035 Uiso calc R 1
C C54 0.4668(4) 0.8233(4) -0.13664(16) 0.0323(9) Uani d . 1
H H54 0.5043 0.8691 -0.1641 0.039 Uiso calc R 1
C C55 0.5088(4) 0.7790(4) -0.07714(16) 0.0273(8) Uani d . 1
H H55 0.5784 0.7907 -0.0585 0.033 Uiso calc R 1
C C56 0.1873(4) 0.9686(4) -0.02585(19) 0.0367(10) Uani d . 1
H H56 0.1493 0.9240 0.0019 0.044 Uiso calc R 1
C C57 0.2957(5) 1.0060(4) -0.01597(19) 0.0400(11) Uani d . 1
H H57 0.3418 0.9901 0.0198 0.048 Uiso calc R 1
C C58 0.3225(6) 1.0704(4) -0.0683(2) 0.0524(13) Uani d . 1
H H58 0.3894 1.1048 -0.0736 0.063 Uiso calc R 1
C C59 0.2313(6) 1.0746(4) -0.1117(2) 0.0615(16) Uani d . 1
H H59 0.2271 1.1124 -0.1509 0.074 Uiso calc R 1
C C60 0.1469(5) 1.0115(4) -0.0857(2) 0.0485(13) Uani d . 1
H H60 0.0773 1.0002 -0.1046 0.058 Uiso calc R 1
C C61 0.9339(5) 0.6998(6) 0.5731(2) 0.0587(16) Uani d . 1
H H61A 0.9048 0.7482 0.6045 0.088 Uiso calc R 1
H H61B 0.9948 0.7317 0.5511 0.088 Uiso calc R 1
H H61C 0.9727 0.6137 0.5895 0.088 Uiso calc R 1
C C62 0.8235(5) 0.7089(4) 0.53264(18) 0.0364(10) Uani d . 1
C C63 0.8416(4) 0.6473(4) 0.48405(17) 0.0359(10) Uani d . 1
H H63 0.9222 0.5979 0.4768 0.043 Uiso calc R 1
C C64 0.7399(5) 0.6585(4) 0.44568(19) 0.0430(12) Uani d . 1
H H64 0.7530 0.6165 0.4129 0.052 Uiso calc R 1
C C65 0.6205(5) 0.7308(5) 0.4558(2) 0.0447(12) Uani d . 1
H H65 0.5528 0.7393 0.4298 0.054 Uiso calc R 1
C C66 0.6030(5) 0.7897(4) 0.5043(2) 0.0425(11) Uani d . 1
H H66 0.5219 0.8379 0.5118 0.051 Uiso calc R 1
C C67 0.7007(5) 0.7801(4) 0.5423(2) 0.0436(12) Uani d . 1
H H67 0.6857 0.8217 0.5752 0.052 Uiso calc R 1
C C68 0.9407(4) 0.4697(6) 0.04902(19) 0.0483(14) Uani d . 1
H H68 0.9000 0.4488 0.0829 0.058 Uiso calc R 1
C C69 1.0211(5) 0.3752(6) 0.0232(2) 0.0510(13) Uani d . 1
C C70 1.0443(10) 0.2559(9) 0.0441(4) 0.049(2) Uani d P 0.50
H H70A 1.1031 0.2065 0.0195 0.073 Uiso calc PR 0.50
H H70B 0.9667 0.2336 0.0444 0.073 Uiso calc PR 0.50
H H70C 1.0802 0.2404 0.0837 0.073 Uiso calc PR 0.50
C C71 0.9186(5) 0.5935(6) 0.0267(2) 0.0548(14) Uani d . 1
H H71 0.8635 0.6555 0.0449 0.066 Uiso calc R 1
H H6 0.312(5) 0.592(5) 0.003(2) 0.066 Uiso d . 1

loop_
_atom_site_aniso_label
_atom_site_aniso_U_11
_atom_site_aniso_U_22
_atom_site_aniso_U_33
_atom_site_aniso_U_12
_atom_site_aniso_U_13
_atom_site_aniso_U_23
Zn1 0.0115(2) 0.0163(2) 0.0201(2) -0.00694(15) 0.00246(14) -0.00595(15)
Fe1 0.0353(3) 0.0246(3) 0.0266(3) -0.0124(3) 0.0024(2) -0.0007(2)
O1 0.0327(16) 0.0413(17) 0.0262(14) -0.0256(14) -0.0002(12) -0.0021(12)
N1 0.0133(14) 0.0167(15) 0.0202(14) -0.0061(12) 0.0015(11) -0.0049(11)
N2 0.0125(14) 0.0144(14) 0.0219(14) -0.0072(11) 0.0020(11) -0.0056(11)
N3 0.0133(14) 0.0156(15) 0.0216(14) -0.0073(11) 0.0051(11) -0.0073(11)
N4 0.0119(14) 0.0178(15) 0.0247(15) -0.0076(12) 0.0030(11) -0.0076(12)
N5 0.0141(14) 0.0211(16) 0.0194(14) -0.0080(12) 0.0031(11) -0.0050(12)
N6 0.0205(17) 0.0251(17) 0.0209(15) -0.0123(13) 0.0024(12) -0.0048(13)
C1 0.0147(17) 0.0196(18) 0.0216(17) -0.0070(14) 0.0034(13) -0.0056(14)
C2 0.0132(17) 0.0205(19) 0.0292(19) -0.0054(14) 0.0053(14) -0.0093(15)
C3 0.0159(18) 0.0230(19) 0.0289(19) -0.0085(15) 0.0022(14) -0.0132(15)
C4 0.0127(17) 0.0200(18) 0.0237(17) -0.0080(14) 0.0019(13) -0.0064(14)
C5 0.0161(17) 0.0180(18) 0.0195(16) -0.0077(14) 0.0033(13) -0.0058(13)
C6 0.0134(17) 0.0176(17) 0.0179(16) -0.0081(13) 0.0022(13) -0.0034(13)
C7 0.0166(18) 0.0216(19) 0.0199(17) -0.0092(14) -0.0003(13) -0.0066(14)
C8 0.0149(17) 0.0178(18) 0.0245(18) -0.0072(14) -0.0007(13) -0.0049(14)
C9 0.0123(17) 0.0222(18) 0.0182(16) -0.0079(14) 0.0005(13) -0.0023(14)
C10 0.0139(17) 0.0172(18) 0.0206(17) -0.0067(14) 0.0011(13) -0.0043(14)
C11 0.0130(17) 0.0202(18) 0.0191(16) -0.0085(14) 0.0031(13) -0.0034(13)
C12 0.0136(17) 0.0187(18) 0.0211(17) -0.0056(14) 0.0018(13) -0.0042(14)
C13 0.0189(18) 0.0162(18) 0.0217(17) -0.0065(14) 0.0047(14) -0.0068(14)
C14 0.0165(17) 0.0185(18) 0.0194(16) -0.0101(14) 0.0051(13) -0.0044(13)
C15 0.0164(17) 0.0164(17) 0.0198(17) -0.0075(14) 0.0038(13) -0.0039(13)
C16 0.0181(18) 0.0197(18) 0.0171(16) -0.0107(14) 0.0048(13) -0.0044(13)
C17 0.0159(18) 0.0215(19) 0.0207(17) -0.0093(14) 0.0008(13) -0.0066(14)
C18 0.0155(17) 0.0227(19) 0.0212(17) -0.0105(14) 0.0015(13) -0.0069(14)
C19 0.0130(17) 0.0186(18) 0.0197(16) -0.0089(14) 0.0016(13) -0.0042(13)
C20 0.0172(18) 0.0168(17) 0.0189(16) -0.0084(14) 0.0033(13) -0.0016(13)
C21 0.0128(17) 0.0159(17) 0.0229(17) -0.0063(14) -0.0003(13) -0.0080(14)
C22 0.0205(19) 0.026(2) 0.0246(18) -0.0125(16) 0.0028(14) -0.0067(15)
C23 0.023(2) 0.023(2) 0.032(2) -0.0089(16) -0.0083(16) 0.0001(16)
C24 0.0160(18) 0.0166(18) 0.038(2) -0.0050(14) -0.0032(15) -0.0090(15)
C25 0.0158(18) 0.024(2) 0.0297(19) -0.0097(15) 0.0047(14) -0.0091(15)
C26 0.0167(18) 0.0244(19) 0.0216(17) -0.0081(15) 0.0003(14) -0.0062(14)
C27 0.0097(16) 0.0178(18) 0.0235(17) -0.0029(13) -0.0020(13) -0.0068(14)
C28 0.0179(18) 0.0241(19) 0.0203(17) -0.0086(15) 0.0041(14) -0.0071(14)
C29 0.0190(19) 0.0221(19) 0.0310(19) -0.0123(15) 0.0040(15) -0.0057(15)
C30 0.0149(17) 0.0191(18) 0.0278(19) -0.0043(14) -0.0030(14) -0.0100(15)
C31 0.0215(19) 0.0234(19) 0.0196(17) -0.0063(15) 0.0003(14) -0.0070(14)
C32 0.0202(19) 0.0178(18) 0.0272(18) -0.0062(15) 0.0009(14) -0.0063(14)
C33 0.0135(17) 0.0200(18) 0.0202(17) -0.0058(14) 0.0015(13) -0.0087(14)
C34 0.0177(18) 0.0183(18) 0.0214(17) -0.0065(14) 0.0019(13) -0.0035(14)
C35 0.0147(18) 0.027(2) 0.0225(17) -0.0102(15) 0.0022(13) -0.0081(15)
C36 0.0144(18) 0.028(2) 0.0245(18) -0.0014(15) -0.0009(14) -0.0101(15)
C37 0.0237(19) 0.0175(18) 0.0235(18) -0.0036(15) 0.0001(14) -0.0091(14)
C38 0.0179(18) 0.0203(19) 0.0199(17) -0.0069(14) 0.0044(13) -0.0082(14)
C39 0.0156(17) 0.0172(18) 0.0221(17) -0.0049(14) -0.0023(13) -0.0032(14)
C40 0.0168(18) 0.0204(19) 0.0247(18) -0.0040(14) -0.0006(14) -0.0069(14)
C41 0.023(2) 0.024(2) 0.0241(18) -0.0013(16) 0.0002(15) -0.0090(15)
C42 0.025(2) 0.0172(19) 0.032(2) -0.0055(15) -0.0078(16) -0.0075(15)
C43 0.022(2) 0.0204(19) 0.033(2) -0.0095(16) -0.0041(15) -0.0044(16)
C44 0.0211(19) 0.0197(19) 0.0245(18) -0.0087(15) -0.0001(14) -0.0054(14)
C45 0.0162(18) 0.025(2) 0.0258(18) -0.0118(15) -0.0019(14) -0.0054(15)
C46 0.0219(19) 0.032(2) 0.0204(17) -0.0162(16) -0.0021(14) -0.0028(15)
C47 0.0187(18) 0.0160(18) 0.0208(17) -0.0069(14) 0.0026(13) -0.0045(14)
C48 0.0167(18) 0.0189(18) 0.0258(18) -0.0096(14) 0.0022(14) -0.0044(14)
C49 0.0183(18) 0.0198(18) 0.0231(17) -0.0101(15) -0.0016(14) -0.0064(14)
C50 0.0207(19) 0.0207(19) 0.0269(19) -0.0079(15) 0.0049(15) -0.0081(15)
C51 0.0205(19) 0.025(2) 0.0231(18) -0.0095(15) 0.0063(14) -0.0057(15)
C52 0.025(2) 0.027(2) 0.0229(18) -0.0118(16) 0.0038(15) -0.0043(15)
C53 0.033(2) 0.034(2) 0.0241(19) -0.0154(18) 0.0031(16) -0.0062(16)
C54 0.040(2) 0.038(2) 0.0238(19) -0.022(2) 0.0118(17) -0.0013(17)
C55 0.028(2) 0.030(2) 0.0281(19) -0.0160(18) 0.0036(16) -0.0042(16)
C56 0.039(3) 0.032(2) 0.038(2) -0.004(2) 0.0027(19) -0.0123(19)
C57 0.058(3) 0.031(2) 0.036(2) -0.018(2) 0.003(2) -0.0111(19)
C58 0.081(4) 0.031(3) 0.052(3) -0.026(3) 0.010(3) -0.008(2)
C59 0.104(5) 0.021(2) 0.045(3) 0.002(3) 0.003(3) 0.001(2)
C60 0.050(3) 0.033(3) 0.047(3) 0.014(2) -0.010(2) -0.011(2)
C61 0.072(4) 0.087(4) 0.035(3) -0.058(3) -0.007(2) 0.004(3)
C62 0.051(3) 0.039(3) 0.030(2) -0.035(2) 0.0019(19) 0.0017(18)
C63 0.039(3) 0.039(3) 0.032(2) -0.016(2) 0.0063(18) -0.0019(19)
C64 0.062(3) 0.044(3) 0.034(2) -0.031(3) 0.000(2) -0.010(2)
C65 0.040(3) 0.052(3) 0.048(3) -0.031(2) -0.008(2) 0.007(2)
C66 0.039(3) 0.036(3) 0.056(3) -0.021(2) 0.008(2) 0.003(2)
C67 0.063(3) 0.038(3) 0.042(3) -0.032(2) 0.025(2) -0.011(2)
C68 0.037(3) 0.094(4) 0.030(2) -0.042(3) -0.0004(19) -0.013(3)
C69 0.046(3) 0.074(4) 0.044(3) -0.034(3) -0.015(2) -0.009(3)
C70 0.049(6) 0.041(6) 0.052(6) -0.007(5) -0.005(5) -0.005(5)
C71 0.041(3) 0.085(4) 0.049(3) -0.031(3) -0.002(2) -0.018(3)

loop_
_atom_type_symbol
_atom_type_description
_atom_type_scat_dispersion_real
_atom_type_scat_dispersion_imag
_atom_type_scat_source
C C 0.0030 0.0020 'International Tables Vol C Tables 4.2.6.8 and 6.1.1.4'
H H 0.0000 0.0000 'International Tables Vol C Tables 4.2.6.8 and 6.1.1.4'
N N 0.0060 0.0030 'International Tables Vol C Tables 4.2.6.8 and 6.1.1.4'
O O 0.0110 0.0060 'International Tables Vol C Tables 4.2.6.8 and 6.1.1.4'
Fe Fe 0.3460 0.8440 'International Tables Vol C Tables 4.2.6.8 and 6.1.1.4'
Zn Zn 0.2840 1.4300 'International Tables Vol C Tables 4.2.6.8 and 6.1.1.4'

loop_
_geom_angle_atom_site_label_1
_geom_angle_atom_site_label_2
_geom_angle_atom_site_label_3
_geom_angle_site_symmetry_1
_geom_angle_site_symmetry_3
_geom_angle
_geom_angle_publ_flag
N2 Zn1 N4 . . 159.90(11) ?
N2 Zn1 N1 . . 88.74(11) ?
N4 Zn1 N1 . . 88.13(11) ?
N2 Zn1 N3 . . 88.14(11) ?
N4 Zn1 N3 . . 88.36(11) ?
N1 Zn1 N3 . . 160.91(10) ?
N2 Zn1 N5 . . 96.52(11) y
N4 Zn1 N5 . . 103.50(11) y
N1 Zn1 N5 . . 104.17(10) y
N3 Zn1 N5 . . 94.89(10) y
C52 Fe1 C51 . . 41.26(15) ?
C52 Fe1 C59 . . 138.9(2) ?
C51 Fe1 C59 . . 178.6(2) ?
C52 Fe1 C60 . . 112.17(19) ?
C51 Fe1 C60 . . 140.69(19) ?
C59 Fe1 C60 . . 40.6(2) ?
C52 Fe1 C57 . . 141.74(16) ?
C51 Fe1 C57 . . 113.31(17) ?
C59 Fe1 C57 . . 67.4(2) ?
C60 Fe1 C57 . . 67.8(2) ?
C52 Fe1 C58 . . 178.46(17) ?
C51 Fe1 C58 . . 139.55(19) ?
C59 Fe1 C58 . . 40.3(2) ?
C60 Fe1 C58 . . 67.9(2) ?
C57 Fe1 C58 . . 39.79(18) ?
C52 Fe1 C55 . . 68.86(15) ?
C51 Fe1 C55 . . 41.02(14) ?
C59 Fe1 C55 . . 137.7(2) ?
C60 Fe1 C55 . . 178.22(19) ?
C57 Fe1 C55 . . 112.39(18) ?
C58 Fe1 C55 . . 111.0(2) ?
C52 Fe1 C56 . . 113.47(17) ?
C51 Fe1 C56 . . 113.34(16) ?
C59 Fe1 C56 . . 68.0(2) ?
C60 Fe1 C56 . . 40.56(17) ?
C57 Fe1 C56 . . 40.34(18) ?
C58 Fe1 C56 . . 67.7(2) ?
C55 Fe1 C56 . . 140.67(16) ?
C52 Fe1 C53 . . 40.37(14) ?
C51 Fe1 C53 . . 68.55(15) ?
C59 Fe1 C53 . . 110.71(19) ?
C60 Fe1 C53 . . 111.54(18) ?
C57 Fe1 C53 . . 177.86(16) ?
C58 Fe1 C53 . . 138.09(17) ?
C55 Fe1 C53 . . 68.20(16) ?
C56 Fe1 C53 . . 140.38(17) ?
C52 Fe1 C54 . . 68.06(15) ?
C51 Fe1 C54 . . 68.33(15) ?
C59 Fe1 C54 . . 110.3(2) ?
C60 Fe1 C54 . . 138.40(18) ?
C57 Fe1 C54 . . 138.89(18) ?
C58 Fe1 C54 . . 110.77(19) ?
C55 Fe1 C54 . . 40.33(15) ?
C56 Fe1 C54 . . 178.25(17) ?
C53 Fe1 C54 . . 40.31(16) ?
C6 N1 C9 . . 106.7(3) ?
C6 N1 Zn1 . . 127.1(2) ?
C9 N1 Zn1 . . 126.2(2) ?
C11 N2 C14 . . 106.8(3) ?
C11 N2 Zn1 . . 126.0(2) ?
C14 N2 Zn1 . . 125.9(2) ?
C16 N3 C19 . . 107.3(3) ?
C16 N3 Zn1 . . 125.7(2) ?
C19 N3 Zn1 . . 125.3(2) ?
C4 N4 C1 . . 106.0(3) ?
C4 N4 Zn1 . . 127.1(2) ?
C1 N4 Zn1 . . 126.6(2) ?
C45 N5 C49 . . 115.8(3) ?
C45 N5 Zn1 . . 121.8(2) ?
C49 N5 Zn1 . . 122.4(2) ?
C50 N6 C47 . . 128.2(3) ?
C50 N6 H6 . . 110(4) ?
C47 N6 H6 . . 121(4) ?
N4 C1 C20 . . 125.2(3) ?
N4 C1 C2 . . 110.0(3) ?
C20 C1 C2 . . 124.8(3) ?
C3 C2 C1 . . 107.0(3) ?
C3 C2 H2 . . 126.5 ?
C1 C2 H2 . . 126.5 ?
C2 C3 C4 . . 106.8(3) ?
C2 C3 H3 . . 126.6 ?
C4 C3 H3 . . 126.6 ?
N4 C4 C5 . . 126.0(3) ?
N4 C4 C3 . . 110.2(3) ?
C5 C4 C3 . . 123.8(3) ?
C4 C5 C6 . . 124.4(3) ?
C4 C5 C27 . . 117.8(3) ?
C6 C5 C27 . . 117.8(3) ?
N1 C6 C5 . . 126.1(3) ?
N1 C6 C7 . . 110.2(3) ?
C5 C6 C7 . . 123.7(3) ?
C8 C7 C6 . . 106.4(3) ?
C8 C7 H7 . . 126.8 ?
C6 C7 H7 . . 126.8 ?
C7 C8 C9 . . 107.4(3) ?
C7 C8 H8 . . 126.3 ?
C9 C8 H8 . . 126.3 ?
N1 C9 C10 . . 125.7(3) ?
N1 C9 C8 . . 109.3(3) ?
C10 C9 C8 . . 124.7(3) ?
C11 C10 C9 . . 125.5(3) ?
C11 C10 C33 . . 117.9(3) ?
C9 C10 C33 . . 116.6(3) ?
N2 C11 C10 . . 125.6(3) ?
N2 C11 C12 . . 109.5(3) ?
C10 C11 C12 . . 125.0(3) ?
C13 C12 C11 . . 107.1(3) ?
C13 C12 H12 . . 126.4 ?
C11 C12 H12 . . 126.4 ?
C12 C13 C14 . . 107.4(3) ?
C12 C13 H13 . . 126.3 ?
C14 C13 H13 . . 126.3 ?
N2 C14 C15 . . 126.0(3) ?
N2 C14 C13 . . 109.2(3) ?
C15 C14 C13 . . 124.8(3) ?
C16 C15 C14 . . 124.6(3) ?
C16 C15 C39 . . 117.2(3) ?
C14 C15 C39 . . 118.2(3) ?
N3 C16 C15 . . 126.3(3) ?
N3 C16 C17 . . 109.0(3) ?
C15 C16 C17 . . 124.8(3) ?
C18 C17 C16 . . 107.2(3) ?
C18 C17 H17 . . 126.4 ?
C16 C17 H17 . . 126.4 ?
C17 C18 C19 . . 107.1(3) ?
C17 C18 H18 . . 126.4 ?
C19 C18 H18 . . 126.4 ?
N3 C19 C20 . . 126.0(3) ?
N3 C19 C18 . . 109.3(3) ?
C20 C19 C18 . . 124.7(3) ?
C1 C20 C19 . . 125.8(3) ?
C1 C20 C21 . . 116.7(3) ?
C19 C20 C21 . . 117.4(3) ?
C26 C21 C22 . . 118.5(3) ?
C26 C21 C20 . . 120.0(3) ?
C22 C21 C20 . . 121.6(3) ?
C23 C22 C21 . . 120.8(3) ?
C23 C22 H22 . . 119.6 ?
C21 C22 H22 . . 119.6 ?
C22 C23 C24 . . 120.0(3) ?
C22 C23 H23 . . 120.0 ?
C24 C23 H23 . . 120.0 ?
C25 C24 C23 . . 119.8(3) ?
C25 C24 H24 . . 120.1 ?
C23 C24 H24 . . 120.1 ?
C24 C25 C26 . . 120.0(3) ?
C24 C25 H25 . . 120.0 ?
C26 C25 H25 . . 120.0 ?
C25 C26 C21 . . 120.9(3) ?
C25 C26 H26 . . 119.5 ?
C21 C26 H26 . . 119.5 ?
C32 C27 C28 . . 118.0(3) ?
C32 C27 C5 . . 121.7(3) ?
C28 C27 C5 . . 120.3(3) ?
C29 C28 C27 . . 121.1(3) ?
C29 C28 H28 . . 119.5 ?
C27 C28 H28 . . 119.5 ?
C28 C29 C30 . . 120.3(3) ?
C28 C29 H29 . . 119.8 ?
C30 C29 H29 . . 119.8 ?
C29 C30 C31 . . 119.6(3) ?
C29 C30 H30 . . 120.2 ?
C31 C30 H30 . . 120.2 ?
C32 C31 C30 . . 120.0(3) ?
C32 C31 H31 . . 120.0 ?
C30 C31 H31 . . 120.0 ?
C31 C32 C27 . . 121.0(3) ?
C31 C32 H32 . . 119.5 ?
C27 C32 H32 . . 119.5 ?
C38 C33 C34 . . 118.7(3) ?
C38 C33 C10 . . 121.7(3) ?
C34 C33 C10 . . 119.6(3) ?
C35 C34 C33 . . 121.0(3) ?
C35 C34 H34 . . 119.5 ?
C33 C34 H34 . . 119.5 ?
C34 C35 C36 . . 119.9(3) ?
C34 C35 H35 . . 120.1 ?
C36 C35 H35 . . 120.1 ?
C35 C36 C37 . . 119.6(3) ?
C35 C36 H36 . . 120.2 ?
C37 C36 H36 . . 120.2 ?
C38 C37 C36 . . 120.1(3) ?
C38 C37 H37 . . 119.9 ?
C36 C37 H37 . . 119.9 ?
C37 C38 C33 . . 120.7(3) ?
C37 C38 H38 . . 119.7 ?
C33 C38 H38 . . 119.7 ?
C40 C39 C44 . . 118.2(3) ?
C40 C39 C15 . . 121.6(3) ?
C44 C39 C15 . . 120.2(3) ?
C41 C40 C39 . . 120.8(3) ?
C41 C40 H40 . . 119.6 ?
C39 C40 H40 . . 119.6 ?
C40 C41 C42 . . 120.4(3) ?
C40 C41 H41 . . 119.8 ?
C42 C41 H41 . . 119.8 ?
C43 C42 C41 . . 119.7(3) ?
C43 C42 H42 . . 120.1 ?
C41 C42 H42 . . 120.1 ?
C42 C43 C44 . . 120.0(3) ?
C42 C43 H43 . . 120.0 ?
C44 C43 H43 . . 120.0 ?
C43 C44 C39 . . 120.9(3) ?
C43 C44 H44 . . 119.5 ?
C39 C44 H44 . . 119.5 ?
N5 C45 C46 . . 123.7(3) ?
N5 C45 H45 . . 118.2 ?
C46 C45 H45 . . 118.2 ?
C45 C46 C47 . . 119.5(3) ?
C45 C46 H46 . . 120.2 ?
C47 C46 H46 . . 120.2 ?
C48 C47 N6 . . 125.2(3) ?
C48 C47 C46 . . 117.5(3) ?
N6 C47 C46 . . 117.3(3) ?
C49 C48 C47 . . 118.8(3) ?
C49 C48 H48 . . 120.6 ?
C47 C48 H48 . . 120.6 ?
N5 C49 C48 . . 124.7(3) ?
N5 C49 H49 . . 117.7 ?
C48 C49 H49 . . 117.7 ?
O1 C50 N6 . . 122.0(3) ?
O1 C50 C51 . . 123.3(3) ?
N6 C50 C51 . . 114.7(3) ?
C52 C51 C55 . . 107.3(3) ?
C52 C51 C50 . . 130.7(3) ?
C55 C51 C50 . . 122.0(3) ?
C52 C51 Fe1 . . 69.0(2) ?
C55 C51 Fe1 . . 70.0(2) ?
C50 C51 Fe1 . . 124.6(2) ?
C53 C52 C51 . . 108.4(3) ?
C53 C52 Fe1 . . 70.9(2) ?
C51 C52 Fe1 . . 69.7(2) ?
C53 C52 H52 . . 125.8 ?
C51 C52 H52 . . 125.8 ?
Fe1 C52 H52 . . 125.2 ?
C52 C53 C54 . . 108.1(3) ?
C52 C53 Fe1 . . 68.7(2) ?
C54 C53 Fe1 . . 70.1(2) ?
C52 C53 H53 . . 126.0 ?
C54 C53 H53 . . 126.0 ?
Fe1 C53 H53 . . 126.8 ?
C55 C54 C53 . . 108.5(3) ?
C55 C54 Fe1 . . 69.3(2) ?
C53 C54 Fe1 . . 69.6(2) ?
C55 C54 H54 . . 125.8 ?
C53 C54 H54 . . 125.8 ?
Fe1 C54 H54 . . 126.9 ?
C54 C55 C51 . . 107.8(3) ?
C54 C55 Fe1 . . 70.3(2) ?
C51 C55 Fe1 . . 69.0(2) ?
C54 C55 H55 . . 126.1 ?
C51 C55 H55 . . 126.1 ?
Fe1 C55 H55 . . 126.2 ?
C57 C56 C60 . . 107.4(4) ?
C57 C56 Fe1 . . 69.7(3) ?
C60 C56 Fe1 . . 69.5(3) ?
C57 C56 H56 . . 126.3 ?
C60 C56 H56 . . 126.3 ?
Fe1 C56 H56 . . 126.0 ?
C58 C57 C56 . . 108.8(4) ?
C58 C57 Fe1 . . 70.0(3) ?
C56 C57 Fe1 . . 69.9(2) ?
C58 C57 H57 . . 125.6 ?
C56 C57 H57 . . 125.6 ?
Fe1 C57 H57 . . 126.0 ?
C57 C58 C59 . . 108.3(5) ?
C57 C58 Fe1 . . 70.2(3) ?
C59 C58 Fe1 . . 69.7(3) ?
C57 C58 H58 . . 125.9 ?
C59 C58 H58 . . 125.9 ?
Fe1 C58 H58 . . 125.9 ?
C58 C59 C60 . . 108.0(4) ?
C58 C59 Fe1 . . 70.0(3) ?
C60 C59 Fe1 . . 69.8(3) ?
C58 C59 H59 . . 126.0 ?
C60 C59 H59 . . 126.0 ?
Fe1 C59 H59 . . 125.7 ?
C56 C60 C59 . . 107.5(5) ?
C56 C60 Fe1 . . 69.9(3) ?
C59 C60 Fe1 . . 69.6(3) ?
C56 C60 H60 . . 126.2 ?
C59 C60 H60 . . 126.2 ?
Fe1 C60 H60 . . 125.8 ?
C62 C61 H61A . . 109.5 ?
C62 C61 H61B . . 109.5 ?
H61A C61 H61B . . 109.5 ?
C62 C61 H61C . . 109.5 ?
H61A C61 H61C . . 109.5 ?
H61B C61 H61C . . 109.5 ?
C63 C62 C67 . . 117.8(4) ?
C63 C62 C61 . . 120.3(5) ?
C67 C62 C61 . . 121.9(4) ?
C62 C63 C64 . . 120.3(4) ?
C62 C63 H63 . . 119.9 ?
C64 C63 H63 . . 119.9 ?
C65 C64 C63 . . 120.6(4) ?
C65 C64 H64 . . 119.7 ?
C63 C64 H64 . . 119.7 ?
C66 C65 C64 . . 118.8(4) ?
C66 C65 H65 . . 120.6 ?
C64 C65 H65 . . 120.6 ?
C65 C66 C67 . . 121.5(5) ?
C65 C66 H66 . . 119.2 ?
C67 C66 H66 . . 119.2 ?
C66 C67 C62 . . 121.0(4) ?
C66 C67 H67 . . 119.5 ?
C62 C67 H67 . . 119.5 ?
C71 C68 C69 . . 122.3(5) ?
C71 C68 H68 . . 118.9 ?
C69 C68 H68 . . 118.9 ?
C70 C69 C68 . . 123.3(7) ?
C70 C69 C71 . 2_765 118.0(7) ?
C68 C69 C71 . 2_765 118.7(5) ?
C69 C70 H70A . . 109.5 ?
C69 C70 H70B . . 109.5 ?
H70A C70 H70B . . 109.5 ?
C69 C70 H70C . . 109.5 ?
H70A C70 H70C . . 109.5 ?
H70B C70 H70C . . 109.5 ?
C68 C71 C69 . 2_765 119.0(5) ?
C68 C71 H71 . . 120.5 ?
C69 C71 H71 2_765 . 120.5 ?

loop_
_geom_bond_atom_site_label_1
_geom_bond_atom_site_label_2
_geom_bond_site_symmetry_2
_geom_bond_distance
_geom_bond_publ_flag
Zn1 N2 . 2.059(3) y
Zn1 N4 . 2.061(3) y
Zn1 N1 . 2.064(3) y
Zn1 N3 . 2.076(3) y
Zn1 N5 . 2.129(3) y
Fe1 C52 . 2.017(4) ?
Fe1 C51 . 2.026(4) ?
Fe1 C59 . 2.033(5) ?
Fe1 C60 . 2.036(5) ?
Fe1 C57 . 2.039(4) ?
Fe1 C58 . 2.037(5) ?
Fe1 C55 . 2.040(4) ?
Fe1 C56 . 2.041(4) ?
Fe1 C53 . 2.046(4) ?
Fe1 C54 . 2.053(4) ?
O1 C50 . 1.206(4) ?
N1 C6 . 1.356(4) ?
N1 C9 . 1.367(4) ?
N2 C11 . 1.364(4) ?
N2 C14 . 1.371(4) ?
N3 C16 . 1.358(4) ?
N3 C19 . 1.366(4) ?
N4 C4 . 1.356(4) ?
N4 C1 . 1.375(4) ?
N5 C45 . 1.340(4) ?
N5 C49 . 1.344(4) ?
N6 C50 . 1.381(4) ?
N6 C47 . 1.389(4) ?
N6 H6 . 0.78(5) ?
C1 C20 . 1.392(5) ?
C1 C2 . 1.425(5) ?
C2 C3 . 1.350(5) ?
C2 H2 . 0.9300 ?
C3 C4 . 1.436(5) ?
C3 H3 . 0.9300 ?
C4 C5 . 1.397(5) ?
C5 C6 . 1.398(5) ?
C5 C27 . 1.485(5) ?
C6 C7 . 1.441(5) ?
C7 C8 . 1.348(5) ?
C7 H7 . 0.9300 ?
C8 C9 . 1.440(5) ?
C8 H8 . 0.9300 ?
C9 C10 . 1.393(5) ?
C10 C11 . 1.393(5) ?
C10 C33 . 1.492(5) ?
C11 C12 . 1.436(5) ?
C12 C13 . 1.344(5) ?
C12 H12 . 0.9300 ?
C13 C14 . 1.435(5) ?
C13 H13 . 0.9300 ?
C14 C15 . 1.402(5) ?
C15 C16 . 1.393(5) ?
C15 C39 . 1.480(5) ?
C16 C17 . 1.447(5) ?
C17 C18 . 1.343(5) ?
C17 H17 . 0.9300 ?
C18 C19 . 1.436(5) ?
C18 H18 . 0.9300 ?
C19 C20 . 1.392(5) ?
C20 C21 . 1.485(5) ?
C21 C26 . 1.381(5) ?
C21 C22 . 1.384(5) ?
C22 C23 . 1.372(5) ?
C22 H22 . 0.9300 ?
C23 C24 . 1.381(5) ?
C23 H23 . 0.9300 ?
C24 C25 . 1.372(5) ?
C24 H24 . 0.9300 ?
C25 C26 . 1.377(5) ?
C25 H25 . 0.9300 ?
C26 H26 . 0.9300 ?
C27 C32 . 1.388(5) ?
C27 C28 . 1.389(5) ?
C28 C29 . 1.369(5) ?
C28 H28 . 0.9300 ?
C29 C30 . 1.374(5) ?
C29 H29 . 0.9300 ?
C30 C31 . 1.379(5) ?
C30 H30 . 0.9300 ?
C31 C32 . 1.377(5) ?
C31 H31 . 0.9300 ?
C32 H32 . 0.9300 ?
C33 C38 . 1.381(5) ?
C33 C34 . 1.385(5) ?
C34 C35 . 1.374(5) ?
C34 H34 . 0.9300 ?
C35 C36 . 1.381(5) ?
C35 H35 . 0.9300 ?
C36 C37 . 1.381(5) ?
C36 H36 . 0.9300 ?
C37 C38 . 1.378(5) ?
C37 H37 . 0.9300 ?
C38 H38 . 0.9300 ?
C39 C40 . 1.390(5) ?
C39 C44 . 1.394(5) ?
C40 C41 . 1.371(5) ?
C40 H40 . 0.9300 ?
C41 C42 . 1.385(5) ?
C41 H41 . 0.9300 ?
C42 C43 . 1.374(5) ?
C42 H42 . 0.9300 ?
C43 C44 . 1.379(5) ?
C43 H43 . 0.9300 ?
C44 H44 . 0.9300 ?
C45 C46 . 1.369(5) ?
C45 H45 . 0.9300 ?
C46 C47 . 1.391(5) ?
C46 H46 . 0.9300 ?
C47 C48 . 1.384(5) ?
C48 C49 . 1.364(5) ?
C48 H48 . 0.9300 ?
C49 H49 . 0.9300 ?
C50 C51 . 1.465(5) ?
C51 C52 . 1.424(5) ?
C51 C55 . 1.425(5) ?
C52 C53 . 1.402(5) ?
C52 H52 . 0.9300 ?
C53 C54 . 1.412(6) ?
C53 H53 . 0.9300 ?
C54 C55 . 1.411(5) ?
C54 H54 . 0.9300 ?
C55 H55 . 0.9300 ?
C56 C57 . 1.407(6) ?
C56 C60 . 1.413(6) ?
C56 H56 . 0.9300 ?
C57 C58 . 1.387(6) ?
C57 H57 . 0.9300 ?
C58 C59 . 1.401(8) ?
C58 H58 . 0.9300 ?
C59 C60 . 1.412(8) ?
C59 H59 . 0.9300 ?
C60 H60 . 0.9300 ?
C61 C62 . 1.501(6) ?
C61 H61A . 0.9600 ?
C61 H61B . 0.9600 ?
C61 H61C . 0.9600 ?
C62 C63 . 1.373(6) ?
C62 C67 . 1.393(7) ?
C63 C64 . 1.391(6) ?
C63 H63 . 0.9300 ?
C64 C65 . 1.369(7) ?
C64 H64 . 0.9300 ?
C65 C66 . 1.355(7) ?
C65 H65 . 0.9300 ?
C66 C67 . 1.355(7) ?
C66 H66 . 0.9300 ?
C67 H67 . 0.9300 ?
C68 C71 . 1.367(8) ?
C68 C69 . 1.374(8) ?
C68 H68 . 0.9300 ?
C69 C70 . 1.312(11) ?
C69 C71 2_765 1.375(7) ?
C70 H70A . 0.9600 ?
C70 H70B . 0.9600 ?
C70 H70C . 0.9600 ?
C71 C69 2_765 1.375(7) ?
C71 H71 . 0.9300 ?
